data_7150564
loop_
_publ_author_name
'Libendi, Samuel Shikuku'
'Demizu, Yosuke'
'Onomura, Osamu'

_publ_section_title
;
 Direct electrochemical \a-cyanation of N-protected cyclic amines
;
_journal_issue 2
_journal_name_full 'Organic &amp; Biomolecular Chemistry'
_journal_page_first 351
_journal_page_last 356
_journal_paper_doi 10.1039/b816598j
_journal_volume 7
_journal_year 2009
_chemical_formula_moiety 'C26 H24 N2 O2 '
_chemical_formula_sum 'C26 H24 N2 O2'
_chemical_formula_weight 396.49
_space_group_IT_number 19
_symmetry_cell_setting orthorhombic
_symmetry_Int_Tables_number 19
_symmetry_space_group_name_Hall 'P 2ac 2ab'
_symmetry_space_group_name_H-M 'P 21 21 21'
_audit_creation_date 2008-10-14
_audit_creation_method 'by CrystalStructure 3.8'
_cell_angle_alpha 90.0000
_cell_angle_beta 90.0000
_cell_angle_gamma 90.0000
_cell_formula_units_Z 4
_cell_length_a 9.0438(4)
_cell_length_b 14.1740(7)
_cell_length_c 19.0124(11)
_cell_measurement_reflns_used 5873
_cell_measurement_temperature 296.1
_cell_measurement_theta_max 27.5
_cell_measurement_theta_min 3.1
_cell_volume 2437.1(2)
_computing_cell_refinement CrystalClear
_computing_data_collection CrystalClear
_computing_data_reduction CrystalStructure
_computing_publication_material 'CrystalStructure 3.8'
_computing_structure_refinement CRYSTALS
_computing_structure_solution SIR2004
_diffrn_detector_area_resol_mean 7.31
_diffrn_measured_fraction_theta_full 0.975
_diffrn_measured_fraction_theta_max 0.975
_diffrn_measurement_device_type 'Rigaku Mercury'
_diffrn_measurement_method \w
_diffrn_radiation_type 'Mo K\a'
_diffrn_radiation_wavelength 0.71070
_diffrn_reflns_av_R_equivalents 0.014
_diffrn_reflns_limit_h_max 11
_diffrn_reflns_limit_h_min -7
_diffrn_reflns_limit_k_max 18
_diffrn_reflns_limit_k_min -18
_diffrn_reflns_limit_l_max 17
_diffrn_reflns_limit_l_min -24
_diffrn_reflns_number 18623
_diffrn_reflns_theta_full 27.49
_diffrn_reflns_theta_max 27.49
_exptl_absorpt_coefficient_mu 0.069
_exptl_absorpt_correction_T_max 0.960
_exptl_absorpt_correction_T_min 0.824
_exptl_absorpt_correction_type multi-scan
_exptl_absorpt_process_details 'Jacobson, R. (1998) Private communication'
_exptl_crystal_colour colorless
_exptl_crystal_density_diffrn 1.081
_exptl_crystal_density_method 'not measured'
_exptl_crystal_description block
_exptl_crystal_F_000 840.00
_exptl_crystal_size_max 0.80
_exptl_crystal_size_mid 0.60
_exptl_crystal_size_min 0.60
_refine_diff_density_max 0.91
_refine_diff_density_min -0.44
_refine_ls_extinction_method none
_refine_ls_goodness_of_fit_ref 0.975
_refine_ls_hydrogen_treatment refall
_refine_ls_number_parameters 295
_refine_ls_number_reflns 5467
_refine_ls_R_factor_gt 0.0731
_refine_ls_shift/su_max 0.0000
_refine_ls_structure_factor_coef Fsqd
_refine_ls_weighting_details 'w = 1/[0.0018Fo^2^ + 9.5000\s(Fo^2^) + 0.5000]/(4Fo^2^)'
_refine_ls_weighting_scheme calc
_refine_ls_wR_factor_ref 0.1818
_reflns_number_gt 4901
_reflns_number_total 5467
_reflns_threshold_expression F^2^>2.0\s(F^2^)
_cod_data_source_file b816598j.txt
_cod_data_source_block 0750a
_cod_original_formula_sum 'C26 H24 N2 O2 '
_cod_database_code 7150564

loop_
_symmetry_equiv_pos_site_id
_symmetry_equiv_pos_as_xyz
1 +X,+Y,+Z
2 1/2+X,1/2-Y,-Z
3 -X,1/2+Y,1/2-Z
4 1/2-X,-Y,1/2+Z

loop_
_atom_site_label
_atom_site_type_symbol
_atom_site_fract_x
_atom_site_fract_y
_atom_site_fract_z
_atom_site_U_iso_or_equiv
_atom_site_adp_type
_atom_site_occupancy
_atom_site_symmetry_multiplicity
_atom_site_calc_flag
_atom_site_refinement_flags
_atom_site_disorder_assembly
_atom_site_disorder_group
O(1) O 0.6993(2) 0.8437(2) 0.03060(11) 0.0806(8) Uani 1.00 1 d . . .
O(2) O 0.4826(2) 0.8686(2) 0.08140(11) 0.0713(7) Uani 1.00 1 d . . .
N(1) N 0.8420(2) 0.84957(15) 0.16159(11) 0.0406(5) Uani 1.00 1 d . . .
N(2) N 1.0523(4) 0.9295(2) 0.0208(2) 0.1019(12) Uani 1.00 1 d . . .
C(1) C 0.9996(3) 0.9284(2) 0.0755(2) 0.0664(10) Uani 1.00 1 d . . .
C(2) C 0.9305(3) 0.93404(19) 0.14594(15) 0.0493(7) Uani 1.00 1 d . . .
C(3) C 0.8327(4) 1.0216(2) 0.1507(2) 0.0806(12) Uani 1.00 1 d . . .
C(4) C 0.6837(3) 0.9857(2) 0.1736(2) 0.0616(9) Uani 1.00 1 d . . .
C(5) C 0.6878(3) 0.87951(19) 0.15507(14) 0.0454(7) Uani 1.00 1 d . . .
C(6) C 0.6285(3) 0.8612(2) 0.08225(14) 0.0484(7) Uani 1.00 1 d . . .
C(7) C 0.4139(4) 0.8505(4) 0.0137(2) 0.1049(16) Uani 1.00 1 d . . .
C(8) C 0.8820(2) 0.79708(16) 0.22676(13) 0.0399(6) Uani 1.00 1 d . . .
C(9) C 1.0473(2) 0.77396(17) 0.22609(15) 0.0426(6) Uani 1.00 1 d . . .
C(10) C 1.1144(3) 0.7484(2) 0.16257(17) 0.0545(8) Uani 1.00 1 d . . .
C(11) C 1.2640(3) 0.7188(2) 0.16108(19) 0.0602(9) Uani 1.00 1 d . . .
C(12) C 1.3433(3) 0.7147(2) 0.2220(2) 0.0653(9) Uani 1.00 1 d . . .
C(13) C 1.2775(3) 0.7384(2) 0.2838(2) 0.0650(10) Uani 1.00 1 d . . .
C(14) C 1.1316(3) 0.7672(2) 0.28662(16) 0.0508(7) Uani 1.00 1 d . . .
C(15) C 0.8342(3) 0.85543(19) 0.29232(14) 0.0450(7) Uani 1.00 1 d . . .
C(16) C 0.9228(3) 0.9305(2) 0.31577(16) 0.0557(8) Uani 1.00 1 d . . .
C(17) C 0.8723(5) 0.9907(2) 0.36867(19) 0.0767(12) Uani 1.00 1 d . . .
C(18) C 0.7359(5) 0.9785(2) 0.39783(19) 0.0761(12) Uani 1.00 1 d . . .
C(19) C 0.6471(4) 0.9044(2) 0.37618(17) 0.0682(10) Uani 1.00 1 d . . .
C(20) C 0.6960(3) 0.8440(2) 0.32323(14) 0.0501(7) Uani 1.00 1 d . . .
C(21) C 0.8054(2) 0.69938(17) 0.22426(14) 0.0395(6) Uani 1.00 1 d . . .
C(22) C 0.7967(3) 0.6454(2) 0.28593(15) 0.0515(7) Uani 1.00 1 d . . .
C(23) C 0.7328(3) 0.5549(2) 0.28432(19) 0.0577(9) Uani 1.00 1 d . . .
C(24) C 0.6796(3) 0.5194(2) 0.2225(2) 0.0604(9) Uani 1.00 1 d . . .
C(25) C 0.6888(3) 0.5712(2) 0.16222(18) 0.0575(8) Uani 1.00 1 d . . .
C(26) C 0.7523(2) 0.6614(2) 0.16304(15) 0.0464(7) Uani 1.00 1 d . . .
H(1) H 1.0082 0.9392 0.1809 0.059 Uiso 1.00 1 c R . .
H(2) H 0.8257 1.0524 0.1053 0.097 Uiso 1.00 1 c R . .
H(3) H 0.8719 1.0656 0.1850 0.097 Uiso 1.00 1 c R . .
H(4) H 0.6051 1.0174 0.1482 0.074 Uiso 1.00 1 c R . .
H(5) H 0.6698 0.9947 0.2237 0.074 Uiso 1.00 1 c R . .
H(6) H 0.6284 0.8451 0.1889 0.055 Uiso 1.00 1 c R . .
H(7) H 0.3899 0.7840 0.0100 0.126 Uiso 1.00 1 c R . .
H(8) H 0.3241 0.8875 0.0097 0.126 Uiso 1.00 1 c R . .
H(9) H 0.4817 0.8678 -0.0236 0.126 Uiso 1.00 1 c R . .
H(10) H 1.0581 0.7510 0.1192 0.065 Uiso 1.00 1 c R . .
H(11) H 1.3099 0.7015 0.1168 0.072 Uiso 1.00 1 c R . .
H(12) H 1.4460 0.6950 0.2212 0.078 Uiso 1.00 1 c R . .
H(13) H 1.3344 0.7351 0.3270 0.078 Uiso 1.00 1 c R . .
H(14) H 1.0876 0.7829 0.3317 0.061 Uiso 1.00 1 c R . .
H(15) H 1.0196 0.9407 0.2951 0.067 Uiso 1.00 1 c R . .
H(16) H 0.9350 1.0418 0.3849 0.092 Uiso 1.00 1 c R . .
H(17) H 0.7010 1.0217 0.4337 0.091 Uiso 1.00 1 c R . .
H(18) H 0.5512 0.8946 0.3978 0.082 Uiso 1.00 1 c R . .
H(19) H 0.6324 0.7930 0.3076 0.060 Uiso 1.00 1 c R . .
H(20) H 0.8349 0.6705 0.3298 0.062 Uiso 1.00 1 c R . .
H(21) H 0.7264 0.5178 0.3271 0.069 Uiso 1.00 1 c R . .
H(22) H 0.6352 0.4571 0.2215 0.072 Uiso 1.00 1 c R . .
H(23) H 0.6512 0.5455 0.1185 0.069 Uiso 1.00 1 c R . .
H(24) H 0.7588 0.6973 0.1197 0.056 Uiso 1.00 1 c R . .

loop_
_atom_site_aniso_label
_atom_site_aniso_U_11
_atom_site_aniso_U_22
_atom_site_aniso_U_33
_atom_site_aniso_U_12
_atom_site_aniso_U_13
_atom_site_aniso_U_23
O(1) 0.0534(12) 0.135(2) 0.0533(12) 0.0102(15) 0.0017(10) -0.0037(14)
O(2) 0.0398(11) 0.123(2) 0.0512(11) -0.0019(12) -0.0051(8) -0.0011(11)
N(1) 0.0318(10) 0.0411(10) 0.0490(11) -0.0017(9) 0.0034(8) 0.0032(9)
N(2) 0.080(2) 0.136(3) 0.090(2) 0.006(2) 0.0305(19) 0.033(2)
C(1) 0.0457(17) 0.074(2) 0.079(2) -0.0047(16) 0.0023(16) 0.0249(18)
C(2) 0.0430(15) 0.0425(14) 0.0625(17) -0.0051(12) 0.0007(12) 0.0086(12)
C(3) 0.066(2) 0.0446(16) 0.131(3) -0.0003(16) 0.022(2) 0.0092(19)
C(4) 0.0538(18) 0.0473(15) 0.084(2) 0.0131(14) -0.0014(16) -0.0015(15)
C(5) 0.0391(13) 0.0469(14) 0.0502(14) 0.0001(11) -0.0008(11) 0.0016(11)
C(6) 0.0406(14) 0.0558(16) 0.0486(14) 0.0038(13) 0.0027(11) 0.0072(12)
C(7) 0.059(2) 0.190(5) 0.065(2) -0.015(2) -0.0207(18) 0.023(2)
C(8) 0.0373(12) 0.0376(12) 0.0447(13) -0.0012(10) 0.0028(10) -0.0017(10)
C(9) 0.0370(12) 0.0338(12) 0.0569(15) -0.0046(10) 0.0061(11) 0.0030(11)
C(10) 0.0483(16) 0.0501(16) 0.0650(18) -0.0009(13) 0.0051(13) -0.0058(13)
C(11) 0.0427(16) 0.0550(18) 0.083(2) 0.0012(13) 0.0157(15) -0.0018(16)
C(12) 0.0334(14) 0.0486(16) 0.114(2) 0.0009(12) 0.0042(18) 0.0065(18)
C(13) 0.0464(18) 0.0570(18) 0.092(2) -0.0031(14) -0.0184(16) 0.0137(17)
C(14) 0.0397(14) 0.0506(15) 0.0622(17) 0.0004(12) -0.0089(12) 0.0037(13)
C(15) 0.0453(15) 0.0418(13) 0.0480(14) 0.0023(12) -0.0043(11) -0.0010(10)
C(16) 0.0626(19) 0.0434(14) 0.0611(17) 0.0000(14) -0.0066(14) -0.0110(13)
C(17) 0.104(3) 0.0500(18) 0.076(2) 0.006(2) -0.016(2) -0.0180(16)
C(18) 0.098(3) 0.067(2) 0.063(2) 0.023(2) 0.0104(19) -0.0173(17)
C(19) 0.069(2) 0.075(2) 0.0604(19) 0.0189(18) 0.0109(16) -0.0065(16)
C(20) 0.0472(14) 0.0580(16) 0.0450(14) 0.0059(13) 0.0063(11) -0.0030(12)
C(21) 0.0300(11) 0.0380(12) 0.0504(14) -0.0011(10) 0.0008(11) -0.0029(11)
C(22) 0.0439(14) 0.0507(15) 0.0600(17) -0.0028(13) -0.0032(12) 0.0078(13)
C(23) 0.0489(16) 0.0469(16) 0.077(2) -0.0014(13) 0.0062(14) 0.0130(15)
C(24) 0.0469(16) 0.0417(14) 0.093(2) -0.0071(13) 0.0078(16) -0.0082(16)
C(25) 0.0527(17) 0.0465(15) 0.073(2) -0.0081(14) 0.0023(15) -0.0148(14)
C(26) 0.0401(13) 0.0443(14) 0.0549(16) -0.0004(11) 0.0038(11) -0.0092(12)

loop_
_atom_type_symbol
_atom_type_description
_atom_type_scat_dispersion_real
_atom_type_scat_dispersion_imag
_atom_type_scat_source
C C 0.003 0.002
;
International Tables for Crystallography
(1992, Vol. C, Tables 4.2.6.8 and 6.1.1.4)
;
H H 0.000 0.000
;
International Tables for Crystallography
(1992, Vol. C, Table 6.1.1.4)
;
N N 0.006 0.003
;
International Tables for Crystallography
(1992, Vol. C, Tables 4.2.6.8 and 6.1.1.4)
;
O O 0.011 0.006
;
International Tables for Crystallography
(1992, Vol. C, Tables 4.2.6.8 and 6.1.1.4)
;

loop_
_geom_angle_atom_site_label_1
_geom_angle_atom_site_label_2
_geom_angle_atom_site_label_3
_geom_angle
_geom_angle_publ_flag
_geom_angle_site_symmetry_1
_geom_angle_site_symmetry_2
_geom_angle_site_symmetry_3
C(6) O(2) C(7) 115.1(2) yes . . .
C(2) N(1) C(5) 105.4(2) yes . . .
C(2) N(1) C(8) 116.26(19) yes . . .
C(5) N(1) C(8) 116.56(19) yes . . .
N(2) C(1) C(2) 176.1(4) yes . . .
N(1) C(2) C(1) 111.7(2) yes . . .
N(1) C(2) C(3) 109.5(2) yes . . .
C(1) C(2) C(3) 110.0(2) yes . . .
C(2) C(3) C(4) 105.1(2) yes . . .
C(3) C(4) C(5) 104.0(2) yes . . .
N(1) C(5) C(4) 106.6(2) yes . . .
N(1) C(5) C(6) 111.5(2) yes . . .
C(4) C(5) C(6) 111.6(2) yes . . .
O(1) C(6) O(2) 122.6(2) yes . . .
O(1) C(6) C(5) 126.8(2) yes . . .
O(2) C(6) C(5) 110.6(2) yes . . .
N(1) C(8) C(9) 109.72(19) yes . . .
N(1) C(8) C(15) 109.45(19) yes . . .
N(1) C(8) C(21) 108.18(19) yes . . .
C(9) C(8) C(15) 113.1(2) yes . . .
C(9) C(8) C(21) 104.20(18) yes . . .
C(15) C(8) C(21) 112.0(2) yes . . .
C(8) C(9) C(10) 119.1(2) yes . . .
C(8) C(9) C(14) 123.1(2) yes . . .
C(10) C(9) C(14) 117.5(2) yes . . .
C(9) C(10) C(11) 120.5(2) yes . . .
C(10) C(11) C(12) 119.8(3) yes . . .
C(11) C(12) C(13) 119.6(2) yes . . .
C(12) C(13) C(14) 121.6(3) yes . . .
C(9) C(14) C(13) 120.9(2) yes . . .
C(8) C(15) C(16) 119.9(2) yes . . .
C(8) C(15) C(20) 121.7(2) yes . . .
C(16) C(15) C(20) 117.8(2) yes . . .
C(15) C(16) C(17) 120.3(3) yes . . .
C(16) C(17) C(18) 120.8(3) yes . . .
C(17) C(18) C(19) 120.0(3) yes . . .
C(18) C(19) C(20) 119.8(3) yes . . .
C(15) C(20) C(19) 121.2(2) yes . . .
C(8) C(21) C(22) 119.1(2) yes . . .
C(8) C(21) C(26) 122.3(2) yes . . .
C(22) C(21) C(26) 118.5(2) yes . . .
C(21) C(22) C(23) 120.1(2) yes . . .
C(22) C(23) C(24) 119.9(3) yes . . .
C(23) C(24) C(25) 120.2(2) yes . . .
C(24) C(25) C(26) 120.4(2) yes . . .
C(21) C(26) C(25) 120.8(2) yes . . .
N(1) C(2) H(1) 108.5 no . . .
C(1) C(2) H(1) 108.5 no . . .
C(3) C(2) H(1) 108.5 no . . .
C(2) C(3) H(2) 110.5 no . . .
C(2) C(3) H(3) 110.5 no . . .
C(4) C(3) H(2) 110.5 no . . .
C(4) C(3) H(3) 110.5 no . . .
H(2) C(3) H(3) 109.5 no . . .
C(3) C(4) H(4) 110.8 no . . .
C(3) C(4) H(5) 110.8 no . . .
C(5) C(4) H(4) 110.8 no . . .
C(5) C(4) H(5) 110.8 no . . .
H(4) C(4) H(5) 109.5 no . . .
N(1) C(5) H(6) 109.0 no . . .
C(4) C(5) H(6) 109.0 no . . .
C(6) C(5) H(6) 109.0 no . . .
O(2) C(7) H(7) 109.5 no . . .
O(2) C(7) H(8) 109.5 no . . .
O(2) C(7) H(9) 109.5 no . . .
H(7) C(7) H(8) 109.5 no . . .
H(7) C(7) H(9) 109.5 no . . .
H(8) C(7) H(9) 109.5 no . . .
C(9) C(10) H(10) 119.7 no . . .
C(11) C(10) H(10) 119.7 no . . .
C(10) C(11) H(11) 120.1 no . . .
C(12) C(11) H(11) 120.1 no . . .
C(11) C(12) H(12) 120.2 no . . .
C(13) C(12) H(12) 120.2 no . . .
C(12) C(13) H(13) 119.2 no . . .
C(14) C(13) H(13) 119.2 no . . .
C(9) C(14) H(14) 119.5 no . . .
C(13) C(14) H(14) 119.5 no . . .
C(15) C(16) H(15) 119.8 no . . .
C(17) C(16) H(15) 119.8 no . . .
C(16) C(17) H(16) 119.6 no . . .
C(18) C(17) H(16) 119.6 no . . .
C(17) C(18) H(17) 120.0 no . . .
C(19) C(18) H(17) 120.0 no . . .
C(18) C(19) H(18) 120.1 no . . .
C(20) C(19) H(18) 120.1 no . . .
C(15) C(20) H(19) 119.4 no . . .
C(19) C(20) H(19) 119.4 no . . .
C(21) C(22) H(20) 119.9 no . . .
C(23) C(22) H(20) 119.9 no . . .
C(22) C(23) H(21) 120.0 no . . .
C(24) C(23) H(21) 120.0 no . . .
C(23) C(24) H(22) 119.9 no . . .
C(25) C(24) H(22) 119.9 no . . .
C(24) C(25) H(23) 119.8 no . . .
C(26) C(25) H(23) 119.8 no . . .
C(21) C(26) H(24) 119.6 no . . .
C(25) C(26) H(24) 119.6 no . . .

loop_
_geom_bond_atom_site_label_1
_geom_bond_atom_site_label_2
_geom_bond_distance
_geom_bond_publ_flag
_geom_bond_site_symmetry_1
_geom_bond_site_symmetry_2
O(1) C(6) 1.198(3) yes . .
O(2) C(6) 1.324(3) yes . .
O(2) C(7) 1.452(4) yes . .
N(1) C(2) 1.471(3) yes . .
N(1) C(5) 1.463(3) yes . .
N(1) C(8) 1.490(3) yes . .
N(2) C(1) 1.144(5) yes . .
C(1) C(2) 1.480(4) yes . .
C(2) C(3) 1.526(4) yes . .
C(3) C(4) 1.505(5) yes . .
C(4) C(5) 1.546(4) yes . .
C(5) C(6) 1.507(3) yes . .
C(8) C(9) 1.531(3) yes . .
C(8) C(15) 1.557(3) yes . .
C(8) C(21) 1.549(3) yes . .
C(9) C(10) 1.399(4) yes . .
C(9) C(14) 1.383(4) yes . .
C(10) C(11) 1.416(4) yes . .
C(11) C(12) 1.363(5) yes . .
C(12) C(13) 1.360(5) yes . .
C(13) C(14) 1.383(4) yes . .
C(15) C(16) 1.405(4) yes . .
C(15) C(20) 1.391(3) yes . .
C(16) C(17) 1.395(4) yes . .
C(17) C(18) 1.364(6) yes . .
C(18) C(19) 1.384(5) yes . .
C(19) C(20) 1.394(4) yes . .
C(21) C(22) 1.402(3) yes . .
C(21) C(26) 1.369(3) yes . .
C(22) C(23) 1.408(4) yes . .
C(23) C(24) 1.366(5) yes . .
C(24) C(25) 1.364(4) yes . .
C(25) C(26) 1.401(4) yes . .
C(2) H(1) 0.970 no . .
C(3) H(2) 0.970 no . .
C(3) H(3) 0.970 no . .
C(4) H(4) 0.970 no . .
C(4) H(5) 0.970 no . .
C(5) H(6) 0.970 no . .
C(7) H(7) 0.970 no . .
C(7) H(8) 0.970 no . .
C(7) H(9) 0.970 no . .
C(10) H(10) 0.970 no . .
C(11) H(11) 0.970 no . .
C(12) H(12) 0.970 no . .
C(13) H(13) 0.970 no . .
C(14) H(14) 0.970 no . .
C(16) H(15) 0.970 no . .
C(17) H(16) 0.970 no . .
C(18) H(17) 0.970 no . .
C(19) H(18) 0.970 no . .
C(20) H(19) 0.970 no . .
C(22) H(20) 0.970 no . .
C(23) H(21) 0.970 no . .
C(24) H(22) 0.970 no . .
C(25) H(23) 0.970 no . .
C(26) H(24) 0.970 no . .

loop_
_geom_contact_atom_site_label_1
_geom_contact_atom_site_label_2
_geom_contact_distance
_geom_contact_publ_flag
_geom_contact_site_symmetry_1
_geom_contact_site_symmetry_2
O(1) C(7) 3.472(6) ? . 2_565
O(2) C(11) 3.273(3) ? . 1_455
N(2) C(7) 3.459(5) ? . 1_655
C(3) C(13) 3.463(4) ? . 3_755
C(7) O(1) 3.472(6) ? . 2_465
C(7) N(2) 3.459(5) ? . 1_455
C(11) O(2) 3.273(3) ? . 1_655
C(11) C(17) 3.506(4) ? . 3_745
C(11) C(18) 3.585(5) ? . 3_745
C(13) C(3) 3.463(4) ? . 3_745
C(17) C(11) 3.506(4) ? . 3_755
C(18) C(11) 3.585(5) ? . 3_755
O(1) H(7) 2.615 ? . 2_565
O(1) H(8) 3.550 ? . 2_565
O(1) H(10) 3.398 ? . 2_465
O(1) H(11) 3.044 ? . 2_465
O(1) H(16) 3.433 ? . 4_674
O(1) H(17) 2.801 ? . 4_674
O(2) H(11) 2.916 ? . 1_455
O(2) H(21) 3.328 ? . 3_655
N(2) H(7) 3.414 ? . 2_565
N(2) H(8) 2.538 ? . 1_655
N(2) H(17) 2.910 ? . 4_674
N(2) H(18) 3.544 ? . 4_674
N(2) H(23) 2.817 ? . 2_565
C(1) H(7) 3.562 ? . 2_565
C(1) H(8) 3.243 ? . 1_655
C(1) H(17) 3.325 ? . 4_674
C(1) H(21) 3.343 ? . 3_755
C(2) H(21) 3.362 ? . 3_755
C(3) H(13) 3.409 ? . 3_755
C(4) H(13) 3.539 ? . 3_755
C(4) H(22) 3.530 ? . 3_655
C(6) H(7) 3.591 ? . 2_565
C(7) H(10) 3.187 ? . 2_465
C(7) H(11) 3.031 ? . 1_455
C(7) H(16) 3.194 ? . 4_674
C(7) H(24) 2.978 ? . 2_465
C(9) H(3) 3.480 ? . 3_745
C(10) H(9) 3.337 ? . 2_565
C(10) H(16) 3.097 ? . 3_745
C(11) H(7) 3.226 ? . 1_655
C(11) H(16) 3.209 ? . 3_745
C(11) H(17) 3.339 ? . 3_745
C(12) H(3) 3.374 ? . 3_745
C(12) H(5) 3.287 ? . 3_745
C(12) H(6) 3.234 ? . 1_655
C(12) H(19) 3.274 ? . 1_655
C(13) H(2) 3.503 ? . 3_745
C(13) H(3) 2.860 ? . 3_745
C(13) H(4) 3.552 ? . 3_745
C(13) H(5) 3.490 ? . 3_745
C(13) H(19) 3.332 ? . 1_655
C(13) H(22) 3.200 ? . 3_755
C(14) H(3) 2.908 ? . 3_745
C(14) H(22) 3.423 ? . 3_755
C(17) H(9) 3.156 ? . 4_675
C(17) H(11) 3.423 ? . 3_755
C(18) H(11) 3.199 ? . 3_755
C(19) H(22) 3.244 ? . 3_655
C(19) H(23) 3.359 ? . 3_655
C(20) H(22) 3.502 ? . 3_655
C(21) H(12) 3.252 ? . 1_455
C(22) H(1) 3.472 ? . 3_745
C(22) H(3) 3.250 ? . 3_745
C(22) H(12) 3.474 ? . 1_455
C(23) H(1) 2.935 ? . 3_745
C(23) H(4) 3.356 ? . 3_645
C(23) H(12) 3.480 ? . 1_455
C(23) H(15) 3.149 ? . 3_745
C(24) H(1) 3.555 ? . 3_745
C(24) H(4) 3.560 ? . 3_645
C(24) H(5) 3.340 ? . 3_645
C(24) H(12) 3.265 ? . 1_455
C(24) H(15) 2.959 ? . 3_745
C(24) H(18) 3.567 ? . 3_645
C(25) H(8) 3.538 ? . 2_565
C(25) H(12) 3.027 ? . 1_455
C(25) H(15) 3.322 ? . 3_745
C(25) H(16) 3.542 ? . 3_745
C(25) H(18) 3.505 ? . 3_645
C(26) H(8) 3.418 ? . 2_565
C(26) H(9) 3.391 ? . 2_565
C(26) H(12) 3.021 ? . 1_455
C(26) H(16) 3.421 ? . 3_745
H(1) C(22) 3.472 ? . 3_755
H(1) C(23) 2.935 ? . 3_755
H(1) C(24) 3.555 ? . 3_755
H(1) H(20) 3.578 ? . 3_755
H(1) H(21) 2.650 ? . 3_755
H(2) C(13) 3.503 ? . 3_755
H(2) H(13) 3.234 ? . 3_755
H(2) H(14) 3.568 ? . 3_755
H(2) H(17) 3.435 ? . 4_674
H(3) C(9) 3.480 ? . 3_755
H(3) C(12) 3.374 ? . 3_755
H(3) C(13) 2.860 ? . 3_755
H(3) C(14) 2.908 ? . 3_755
H(3) C(22) 3.250 ? . 3_755
H(3) H(13) 3.050 ? . 3_755
H(3) H(14) 3.118 ? . 3_755
H(3) H(20) 3.053 ? . 3_755
H(4) C(13) 3.552 ? . 3_755
H(4) C(23) 3.356 ? . 3_655
H(4) C(24) 3.560 ? . 3_655
H(4) H(12) 3.566 ? . 3_755
H(4) H(13) 3.169 ? . 3_755
H(4) H(21) 3.035 ? . 3_655
H(4) H(22) 3.405 ? . 3_655
H(5) C(12) 3.287 ? . 3_755
H(5) C(13) 3.490 ? . 3_755
H(5) C(24) 3.340 ? . 3_655
H(5) H(12) 3.202 ? . 3_755
H(5) H(13) 3.541 ? . 3_755
H(5) H(22) 2.997 ? . 3_655
H(6) C(12) 3.234 ? . 1_455
H(6) H(12) 2.761 ? . 1_455
H(6) H(22) 3.334 ? . 3_655
H(7) O(1) 2.615 ? . 2_465
H(7) N(2) 3.414 ? . 2_465
H(7) C(1) 3.562 ? . 2_465
H(7) C(6) 3.591 ? . 2_465
H(7) C(11) 3.226 ? . 1_455
H(7) H(10) 2.931 ? . 2_465
H(7) H(11) 2.453 ? . 1_455
H(7) H(24) 2.749 ? . 2_465
H(8) O(1) 3.550 ? . 2_465
H(8) N(2) 2.538 ? . 1_455
H(8) C(1) 3.243 ? . 1_455
H(8) C(25) 3.538 ? . 2_465
H(8) C(26) 3.418 ? . 2_465
H(8) H(11) 3.335 ? . 1_455
H(8) H(16) 3.373 ? . 4_674
H(8) H(23) 3.047 ? . 2_465
H(8) H(24) 2.802 ? . 2_465
H(9) C(10) 3.337 ? . 2_465
H(9) C(17) 3.156 ? . 4_674
H(9) C(26) 3.391 ? . 2_465
H(9) H(10) 2.572 ? . 2_465
H(9) H(11) 3.594 ? . 2_465
H(9) H(16) 2.288 ? . 4_674
H(9) H(17) 3.368 ? . 4_674
H(9) H(24) 2.873 ? . 2_465
H(10) O(1) 3.398 ? . 2_565
H(10) C(7) 3.187 ? . 2_565
H(10) H(7) 2.931 ? . 2_565
H(10) H(9) 2.572 ? . 2_565
H(10) H(16) 2.967 ? . 3_745
H(11) O(1) 3.044 ? . 2_565
H(11) O(2) 2.916 ? . 1_655
H(11) C(7) 3.031 ? . 1_655
H(11) C(17) 3.423 ? . 3_745
H(11) C(18) 3.199 ? . 3_745
H(11) H(7) 2.453 ? . 1_655
H(11) H(8) 3.335 ? . 1_655
H(11) H(9) 3.594 ? . 2_565
H(11) H(16) 3.167 ? . 3_745
H(11) H(17) 2.724 ? . 3_745
H(12) C(21) 3.252 ? . 1_655
H(12) C(22) 3.474 ? . 1_655
H(12) C(23) 3.480 ? . 1_655
H(12) C(24) 3.265 ? . 1_655
H(12) C(25) 3.027 ? . 1_655
H(12) C(26) 3.021 ? . 1_655
H(12) H(4) 3.566 ? . 3_745
H(12) H(5) 3.202 ? . 3_745
H(12) H(6) 2.761 ? . 1_655
H(12) H(19) 2.733 ? . 1_655
H(12) H(23) 3.429 ? . 1_655
H(12) H(24) 3.425 ? . 1_655
H(13) C(3) 3.409 ? . 3_745
H(13) C(4) 3.539 ? . 3_745
H(13) H(2) 3.234 ? . 3_745
H(13) H(3) 3.050 ? . 3_745
H(13) H(4) 3.169 ? . 3_745
H(13) H(5) 3.541 ? . 3_745
H(13) H(18) 3.282 ? . 1_655
H(13) H(19) 2.842 ? . 1_655
H(13) H(22) 3.291 ? . 3_755
H(14) H(2) 3.568 ? . 3_745
H(14) H(3) 3.118 ? . 3_745
H(15) C(23) 3.149 ? . 3_755
H(15) C(24) 2.959 ? . 3_755
H(15) C(25) 3.322 ? . 3_755
H(15) H(21) 3.445 ? . 3_755
H(15) H(22) 3.146 ? . 3_755
H(16) O(1) 3.433 ? . 4_675
H(16) C(7) 3.194 ? . 4_675
H(16) C(10) 3.097 ? . 3_755
H(16) C(11) 3.209 ? . 3_755
H(16) C(25) 3.542 ? . 3_755
H(16) C(26) 3.421 ? . 3_755
H(16) H(8) 3.373 ? . 4_675
H(16) H(9) 2.288 ? . 4_675
H(16) H(10) 2.967 ? . 3_755
H(16) H(11) 3.167 ? . 3_755
H(16) H(24) 3.541 ? . 3_755
H(17) O(1) 2.801 ? . 4_675
H(17) N(2) 2.910 ? . 4_675
H(17) C(1) 3.325 ? . 4_675
H(17) C(11) 3.339 ? . 3_755
H(17) H(2) 3.435 ? . 4_675
H(17) H(9) 3.368 ? . 4_675
H(17) H(11) 2.724 ? . 3_755
H(17) H(23) 3.354 ? . 3_655
H(18) N(2) 3.544 ? . 4_675
H(18) C(24) 3.567 ? . 3_655
H(18) C(25) 3.505 ? . 3_655
H(18) H(13) 3.282 ? . 1_455
H(18) H(22) 2.961 ? . 3_655
H(18) H(23) 2.832 ? . 3_655
H(19) C(12) 3.274 ? . 1_455
H(19) C(13) 3.332 ? . 1_455
H(19) H(12) 2.733 ? . 1_455
H(19) H(13) 2.842 ? . 1_455
H(19) H(22) 3.403 ? . 3_655
H(20) H(1) 3.578 ? . 3_745
H(20) H(3) 3.053 ? . 3_745
H(21) O(2) 3.328 ? . 3_645
H(21) C(1) 3.343 ? . 3_745
H(21) C(2) 3.362 ? . 3_745
H(21) H(1) 2.650 ? . 3_745
H(21) H(4) 3.035 ? . 3_645
H(21) H(15) 3.445 ? . 3_745
H(22) C(4) 3.530 ? . 3_645
H(22) C(13) 3.200 ? . 3_745
H(22) C(14) 3.423 ? . 3_745
H(22) C(19) 3.244 ? . 3_645
H(22) C(20) 3.502 ? . 3_645
H(22) H(4) 3.405 ? . 3_645
H(22) H(5) 2.997 ? . 3_645
H(22) H(6) 3.334 ? . 3_645
H(22) H(13) 3.291 ? . 3_745
H(22) H(15) 3.146 ? . 3_745
H(22) H(18) 2.961 ? . 3_645
H(22) H(19) 3.403 ? . 3_645
H(23) N(2) 2.817 ? . 2_465
H(23) C(19) 3.359 ? . 3_645
H(23) H(8) 3.047 ? . 2_565
H(23) H(12) 3.429 ? . 1_455
H(23) H(17) 3.354 ? . 3_645
H(23) H(18) 2.832 ? . 3_645
H(24) C(7) 2.978 ? . 2_565
H(24) H(7) 2.749 ? . 2_565
H(24) H(8) 2.802 ? . 2_565
H(24) H(9) 2.873 ? . 2_565
H(24) H(12) 3.425 ? . 1_455
H(24) H(16) 3.541 ? . 3_745

loop_
_geom_torsion_atom_site_label_1
_geom_torsion_atom_site_label_2
_geom_torsion_atom_site_label_3
_geom_torsion_atom_site_label_4
_geom_torsion
_geom_torsion_publ_flag
_geom_torsion_site_symmetry_1
_geom_torsion_site_symmetry_2
_geom_torsion_site_symmetry_3
_geom_torsion_site_symmetry_4
C(7) O(2) C(6) O(1) 2.2(5) ? . . . .
C(7) O(2) C(6) C(5) -178.9(3) ? . . . .
C(2) N(1) C(5) C(4) -28.8(2) ? . . . .
C(2) N(1) C(5) C(6) 93.2(2) ? . . . .
C(5) N(1) C(2) C(1) -105.8(2) ? . . . .
C(5) N(1) C(2) C(3) 16.3(3) ? . . . .
C(2) N(1) C(8) C(9) -53.0(2) ? . . . .
C(2) N(1) C(8) C(15) 71.6(2) ? . . . .
C(2) N(1) C(8) C(21) -166.1(2) ? . . . .
C(8) N(1) C(2) C(1) 123.5(2) ? . . . .
C(8) N(1) C(2) C(3) -114.4(2) ? . . . .
C(5) N(1) C(8) C(9) -178.3(2) ? . . . .
C(5) N(1) C(8) C(15) -53.7(2) ? . . . .
C(5) N(1) C(8) C(21) 68.7(2) ? . . . .
C(8) N(1) C(5) C(4) 101.7(2) ? . . . .
C(8) N(1) C(5) C(6) -136.2(2) ? . . . .
N(2) C(1) C(2) N(1) 148(5) ? . . . .
N(2) C(1) C(2) C(3) 26(5) ? . . . .
N(1) C(2) C(3) C(4) 2.8(3) ? . . . .
C(1) C(2) C(3) C(4) 125.9(3) ? . . . .
C(2) C(3) C(4) C(5) -19.7(3) ? . . . .
C(3) C(4) C(5) N(1) 30.6(3) ? . . . .
C(3) C(4) C(5) C(6) -91.4(3) ? . . . .
N(1) C(5) C(6) O(1) -15.1(4) ? . . . .
N(1) C(5) C(6) O(2) 166.0(2) ? . . . .
C(4) C(5) C(6) O(1) 104.0(3) ? . . . .
C(4) C(5) C(6) O(2) -74.8(3) ? . . . .
N(1) C(8) C(9) C(10) -38.1(2) ? . . . .
N(1) C(8) C(9) C(14) 149.0(2) ? . . . .
N(1) C(8) C(15) C(16) -80.0(2) ? . . . .
N(1) C(8) C(15) C(20) 91.1(2) ? . . . .
N(1) C(8) C(21) C(22) -165.2(2) ? . . . .
N(1) C(8) C(21) C(26) 18.3(3) ? . . . .
C(9) C(8) C(15) C(16) 42.6(3) ? . . . .
C(9) C(8) C(15) C(20) -146.2(2) ? . . . .
C(15) C(8) C(9) C(10) -160.6(2) ? . . . .
C(15) C(8) C(9) C(14) 26.5(3) ? . . . .
C(9) C(8) C(21) C(22) 78.1(2) ? . . . .
C(9) C(8) C(21) C(26) -98.4(2) ? . . . .
C(21) C(8) C(9) C(10) 77.5(2) ? . . . .
C(21) C(8) C(9) C(14) -95.4(2) ? . . . .
C(15) C(8) C(21) C(22) -44.5(3) ? . . . .
C(15) C(8) C(21) C(26) 139.0(2) ? . . . .
C(21) C(8) C(15) C(16) 160.0(2) ? . . . .
C(21) C(8) C(15) C(20) -28.8(3) ? . . . .
C(8) C(9) C(10) C(11) -174.6(2) ? . . . .
C(8) C(9) C(14) C(13) 174.5(2) ? . . . .
C(10) C(9) C(14) C(13) 1.5(4) ? . . . .
C(14) C(9) C(10) C(11) -1.3(3) ? . . . .
C(9) C(10) C(11) C(12) 0.3(4) ? . . . .
C(10) C(11) C(12) C(13) 0.6(4) ? . . . .
C(11) C(12) C(13) C(14) -0.3(4) ? . . . .
C(12) C(13) C(14) C(9) -0.7(4) ? . . . .
C(8) C(15) C(16) C(17) 171.8(2) ? . . . .
C(8) C(15) C(20) C(19) -171.9(2) ? . . . .
C(16) C(15) C(20) C(19) -0.6(4) ? . . . .
C(20) C(15) C(16) C(17) 0.3(4) ? . . . .
C(15) C(16) C(17) C(18) -0.9(5) ? . . . .
C(16) C(17) C(18) C(19) 1.5(5) ? . . . .
C(17) C(18) C(19) C(20) -1.7(5) ? . . . .
C(18) C(19) C(20) C(15) 1.2(4) ? . . . .
C(8) C(21) C(22) C(23) -177.5(2) ? . . . .
C(8) C(21) C(26) C(25) 177.5(2) ? . . . .
C(22) C(21) C(26) C(25) 0.9(3) ? . . . .
C(26) C(21) C(22) C(23) -0.9(3) ? . . . .
C(21) C(22) C(23) C(24) 0.3(4) ? . . . .
C(22) C(23) C(24) C(25) 0.2(4) ? . . . .
C(23) C(24) C(25) C(26) -0.2(4) ? . . . .
C(24) C(25) C(26) C(21) -0.4(4) ? . . . .

loop_
_cod_related_entry_id
_cod_related_entry_database
_cod_related_entry_code
1 ChemSpider 29433581
